data_7063157
loop_
_publ_author_name
'Podjed, Nina'
'Ko\<smrlj, Janez'
'Modec, Barbara'

_publ_section_title
;
 Piperidine and piperazine analogs in action: zinc(ii)-mediated formation
 of amidines
;
_journal_issue 19
_journal_name_full 'New Journal of Chemistry'
_journal_page_first 8844
_journal_page_last 8859
_journal_paper_doi 10.1039/D4NJ00235K
_journal_volume 48
_journal_year 2024
_chemical_formula_moiety 'C28 H29 N5 O4 Zn, H2 O'
_chemical_formula_sum 'C28 H31 N5 O5 Zn'
_chemical_formula_weight 582.95
_space_group_crystal_system monoclinic
_space_group_IT_number 14
_space_group_name_Hall '-P 2ybc'
_space_group_name_H-M_alt 'P 1 21/c 1'
_atom_sites_solution_hydrogens mixed
_atom_sites_solution_primary dual
_audit_creation_date 2024-04-03
_audit_creation_method
;
Olex2 1.5
(compiled 2023.08.24 svn.re1ec1418 for OlexSys, GUI svn.r6817)
;
_audit_update_record
;
2024-04-04 deposited with the CCDC.	2024-04-16 downloaded from the CCDC.
;
_cell_angle_alpha 90
_cell_angle_beta 102.820(5)
_cell_angle_gamma 90
_cell_formula_units_Z 4
_cell_length_a 7.9223(4)
_cell_length_b 22.5925(13)
_cell_length_c 15.2268(8)
_cell_measurement_reflns_used 3925
_cell_measurement_temperature 150.00(10)
_cell_measurement_theta_max 29.8810
_cell_measurement_theta_min 2.8840
_cell_volume 2657.4(3)
_computing_cell_refinement 'CrysAlisPro 1.171.40.68a (Rigaku OD, 2019)'
_computing_data_collection 'CrysAlisPro 1.171.40.68a (Rigaku OD, 2019)'
_computing_data_reduction 'CrysAlisPro 1.171.40.68a (Rigaku OD, 2019)'
_computing_molecular_graphics 'Olex2 1.5 (Dolomanov et al., 2009)'
_computing_publication_material 'Olex2 1.5 (Dolomanov et al., 2009)'
_computing_structure_refinement 'SHELXL 2018/3 (Sheldrick, 2015)'
_computing_structure_solution 'SHELXT 2018/2 (Sheldrick, 2018)'
_diffrn_ambient_environment N~2~
_diffrn_ambient_temperature 150.00(10)
_diffrn_detector 'CCD plate'
_diffrn_detector_area_resol_mean 10.4933
_diffrn_detector_type Atlas
_diffrn_measured_fraction_theta_full 0.999
_diffrn_measured_fraction_theta_max 0.999
_diffrn_measurement_details
;
List of Runs (angles in degrees, time in seconds):

  # Type    Start    End  Width  t~exp~   \w     \q     \k     \f   Frames
#--------------------------------------------------------------------------
  1  \w     -2.00  88.00   1.00  105.00    --   14.21  57.00  90.00   90
  2  \w    -40.00  44.00   1.00  105.00    --   14.21 -77.00 -60.00   84
  3  \w     -9.00  17.00   1.00  105.00    --  -14.52 -77.00  60.00   26
;
_diffrn_measurement_device 'four-circle diffractometer'
_diffrn_measurement_device_type 'SuperNova, Dual, Cu at home/near, Atlas'
_diffrn_measurement_method '\w scans'
_diffrn_orient_matrix_type 'CrysAlisPro convention (1999,Acta A55,543-557)'
_diffrn_orient_matrix_UB_11 -0.0262717000
_diffrn_orient_matrix_UB_12 0.0251771000
_diffrn_orient_matrix_UB_13 -0.0274573000
_diffrn_orient_matrix_UB_21 0.0252842000
_diffrn_orient_matrix_UB_22 0.0186082000
_diffrn_orient_matrix_UB_23 0.0381779000
_diffrn_orient_matrix_UB_31 0.0842782000
_diffrn_orient_matrix_UB_32 0.0022792000
_diffrn_orient_matrix_UB_33 -0.0084526000
_diffrn_radiation_monochromator mirror
_diffrn_radiation_probe x-ray
_diffrn_radiation_type MoK\a
_diffrn_radiation_wavelength 0.71073
_diffrn_reflns_av_R_equivalents 0.0472
_diffrn_reflns_av_unetI/netI 0.0812
_diffrn_reflns_Laue_measured_fraction_full 0.999
_diffrn_reflns_Laue_measured_fraction_max 0.999
_diffrn_reflns_limit_h_max 9
_diffrn_reflns_limit_h_min -9
_diffrn_reflns_limit_k_max 19
_diffrn_reflns_limit_k_min -27
_diffrn_reflns_limit_l_max 13
_diffrn_reflns_limit_l_min -18
_diffrn_reflns_number 11925
_diffrn_reflns_point_group_measured_fraction_full 0.999
_diffrn_reflns_point_group_measured_fraction_max 0.999
_diffrn_reflns_theta_full 25.242
_diffrn_reflns_theta_max 25.999
_diffrn_reflns_theta_min 2.637
_diffrn_source 'micro-focus sealed X-ray tube'
_diffrn_source_type 'SuperNova (Mo) X-ray Source'
_exptl_absorpt_coefficient_mu 0.973
_exptl_absorpt_correction_T_max 1.00000
_exptl_absorpt_correction_T_min 0.83491
_exptl_absorpt_correction_type multi-scan
_exptl_absorpt_process_details
;
CrysAlisPro 1.171.40.68a (Rigaku Oxford Diffraction, 2019)
Empirical absorption correction using spherical harmonics,
 implemented in SCALE3 ABSPACK scaling algorithm.
;
_exptl_crystal_colour colourless
_exptl_crystal_density_diffrn 1.457
_exptl_crystal_description plate
_exptl_crystal_F_000 1216
_exptl_crystal_size_max 0.15
_exptl_crystal_size_mid 0.1
_exptl_crystal_size_min 0.04
_refine_diff_density_max 0.429
_refine_diff_density_min -0.521
_refine_diff_density_rms 0.070
_refine_ls_extinction_method none
_refine_ls_goodness_of_fit_ref 0.994
_refine_ls_hydrogen_treatment mixed
_refine_ls_matrix_type full
_refine_ls_number_parameters 366
_refine_ls_number_reflns 5208
_refine_ls_number_restraints 0
_refine_ls_restrained_S_all 0.994
_refine_ls_R_factor_all 0.0918
_refine_ls_R_factor_gt 0.0464
_refine_ls_shift/su_max 0.001
_refine_ls_shift/su_mean 0.000
_refine_ls_structure_factor_coef Fsqd
_refine_ls_weighting_details 'w=1/[\s^2^(Fo^2^)+(0.0343P)^2^] where P=(Fo^2^+2Fc^2^)/3'
_refine_ls_weighting_scheme calc
_refine_ls_wR_factor_gt 0.0766
_refine_ls_wR_factor_ref 0.0885
_reflns_Friedel_coverage 0.000
_reflns_number_gt 3444
_reflns_number_total 5208
_reflns_threshold_expression 'I > 2\s(I)'
_cod_data_source_file d4nj00235k2.cif
_cod_data_source_block 14
_cod_depositor_comments 'Adding full bibliography for 7063150--7063171.cif.'
_cod_database_code 7063157
_shelx_shelxl_version_number 2018/3
_shelx_space_group_comment
;
The symmetry employed for this shelxl refinement is uniquely defined
by the following loop, which should always be used as a source of
symmetry information in preference to the above space-group names.
They are only intended as comments.
;
_shelx_estimated_absorpt_t_max 0.962
_shelx_estimated_absorpt_t_min 0.868
_reflns_odcompleteness_completeness 99.83
_reflns_odcompleteness_iscentric 1
_reflns_odcompleteness_theta 27.50
_olex2_refinement_description
;
1. Fixed Uiso
 At 1.2 times of:
  All C(H) groups, All C(H,H) groups
 At 1.5 times of:
  All C(H,H,H) groups
2.a Secondary CH2 refined with riding coordinates:
 C41(H41A,H41B), C42(H42A,H42B), C43(H43A,H43B), C44(H44A,H44B), C45(H45A,H45B)
2.b Aromatic/amide H refined with riding coordinates:
 C11(H11), C12(H12), C13(H13), C14(H14), C16(H16), C17(H17), C21(H21),
 C22(H22), C23(H23), C24(H24), C26(H26), C27(H27)
2.c Idealised Me refined as rotating group:
 C32(H32A,H32B,H32C), C46(H46A,H46B,H46C)
;
_oxdiff_exptl_absorpt_empirical_details
;
Empirical correction (ABSPACK) includes:
- Absorption correction using spherical harmonics
- Frame scaling
;
_oxdiff_exptl_absorpt_empirical_full_max 1.149
_oxdiff_exptl_absorpt_empirical_full_min 0.865

loop_
_space_group_symop_operation_xyz
'x, y, z'
'-x, y+1/2, -z+1/2'
'-x, -y, -z'
'x, -y-1/2, z-1/2'

loop_
_atom_site_label
_atom_site_type_symbol
_atom_site_fract_x
_atom_site_fract_y
_atom_site_fract_z
_atom_site_U_iso_or_equiv
_atom_site_adp_type
_atom_site_occupancy
_atom_site_site_symmetry_order
_atom_site_calc_flag
_atom_site_refinement_flags_posn
_atom_site_refinement_flags_adp
_atom_site_refinement_flags_occupancy
_atom_site_disorder_assembly
_atom_site_disorder_group
Zn1 Zn 0.36286(4) 0.43739(2) 0.75090(2) 0.02348(11) Uani 1 1 d . . . . .
O1 O 0.2780(2) 0.51945(9) 0.71558(14) 0.0286(5) Uani 1 1 d . . . . .
O2 O 0.6153(2) 0.42372(9) 0.80149(14) 0.0291(5) Uani 1 1 d . . . . .
O11 O 0.1890(3) 0.60395(10) 0.76695(15) 0.0353(6) Uani 1 1 d . . . . .
O22 O 0.8757(2) 0.43323(10) 0.76876(14) 0.0343(6) Uani 1 1 d . . . . .
N1 N 0.3167(3) 0.46983(11) 0.87839(16) 0.0224(6) Uani 1 1 d . . . . .
N2 N 0.4583(3) 0.42901(11) 0.62923(16) 0.0209(6) Uani 1 1 d . . . . .
N3 N 0.1964(3) 0.37014(13) 0.74343(18) 0.0263(7) Uani 1 1 d . . . . .
H3 H 0.110(3) 0.3808(13) 0.753(2) 0.021(9) Uiso 1 1 d . . . . .
N4 N 0.1034(3) 0.27404(12) 0.7664(2) 0.0354(7) Uani 1 1 d . . . . .
N44 N -0.0161(4) 0.24642(13) 0.9265(2) 0.0398(7) Uani 1 1 d . . . . .
C10 C 0.3322(3) 0.44209(15) 0.9603(2) 0.0242(7) Uani 1 1 d . . . . .
C11 C 0.4146(4) 0.38661(15) 0.9745(2) 0.0288(8) Uani 1 1 d . . . . .
H11 H 0.458091 0.368884 0.929051 0.035 Uiso 1 1 calc R U . . .
C12 C 0.4302(4) 0.35902(15) 1.0559(2) 0.0341(8) Uani 1 1 d . . . . .
H12 H 0.484489 0.322341 1.065181 0.041 Uiso 1 1 calc R U . . .
C13 C 0.3653(4) 0.38513(16) 1.1260(2) 0.0361(9) Uani 1 1 d . . . . .
H13 H 0.376718 0.365666 1.180797 0.043 Uiso 1 1 calc R U . . .
C14 C 0.2866(4) 0.43855(16) 1.1131(2) 0.0331(8) Uani 1 1 d . . . . .
H14 H 0.243663 0.455428 1.159409 0.040 Uiso 1 1 calc R U . . .
C15 C 0.2682(4) 0.46927(15) 1.0304(2) 0.0260(7) Uani 1 1 d . . . . .
C16 C 0.1903(4) 0.52523(15) 1.0152(2) 0.0303(8) Uani 1 1 d . . . . .
H16 H 0.146167 0.543694 1.059856 0.036 Uiso 1 1 calc R U . . .
C17 C 0.1800(4) 0.55223(14) 0.9340(2) 0.0287(8) Uani 1 1 d . . . . .
H17 H 0.130114 0.589523 0.922838 0.034 Uiso 1 1 calc R U . . .
C18 C 0.2458(3) 0.52292(14) 0.8675(2) 0.0242(7) Uani 1 1 d . . . . .
C19 C 0.2356(4) 0.55189(15) 0.7762(2) 0.0275(8) Uani 1 1 d . . . . .
C20 C 0.3717(3) 0.42922(13) 0.5401(2) 0.0218(7) Uani 1 1 d . . . . .
C21 C 0.1895(3) 0.43610(14) 0.5192(2) 0.0262(7) Uani 1 1 d . . . . .
H21 H 0.129939 0.439640 0.565152 0.031 Uiso 1 1 calc R U . . .
C22 C 0.1016(4) 0.43753(15) 0.4310(2) 0.0292(7) Uani 1 1 d . . . . .
H22 H -0.018195 0.441727 0.417415 0.035 Uiso 1 1 calc R U . . .
C23 C 0.1899(4) 0.43273(14) 0.3607(2) 0.0295(7) Uani 1 1 d . . . . .
H23 H 0.128118 0.433932 0.301214 0.035 Uiso 1 1 calc R U . . .
C24 C 0.3661(4) 0.42629(13) 0.3793(2) 0.0269(8) Uani 1 1 d . . . . .
H24 H 0.423697 0.423295 0.332550 0.032 Uiso 1 1 calc R U . . .
C25 C 0.4605(4) 0.42421(13) 0.4699(2) 0.0231(7) Uani 1 1 d . . . . .
C26 C 0.6430(4) 0.41867(14) 0.4930(2) 0.0291(8) Uani 1 1 d . . . . .
H26 H 0.705522 0.414357 0.448390 0.035 Uiso 1 1 calc R U . . .
C27 C 0.7253(4) 0.41977(14) 0.5812(2) 0.0284(8) Uani 1 1 d . . . . .
H27 H 0.845254 0.416876 0.597459 0.034 Uiso 1 1 calc R U . . .
C28 C 0.6295(3) 0.42528(13) 0.6480(2) 0.0237(7) Uani 1 1 d . . . . .
C29 C 0.7158(4) 0.42798(14) 0.7472(2) 0.0255(7) Uani 1 1 d . . . . .
C31 C 0.2236(4) 0.31415(16) 0.7527(2) 0.0310(8) Uani 1 1 d . . . . .
C32 C 0.3955(4) 0.29042(16) 0.7436(3) 0.0465(10) Uani 1 1 d . . . . .
H32A H 0.459054 0.321019 0.721377 0.070 Uiso 1 1 calc R U . . .
H32B H 0.377997 0.257744 0.702298 0.070 Uiso 1 1 calc R U . . .
H32C H 0.459706 0.277296 0.801396 0.070 Uiso 1 1 calc R U . . .
C41 C -0.0650(4) 0.29288(16) 0.7791(2) 0.0368(9) Uani 1 1 d . . . . .
H41A H -0.150744 0.262978 0.755222 0.044 Uiso 1 1 calc R U . . .
H41B H -0.098362 0.329354 0.746237 0.044 Uiso 1 1 calc R U . . .
C42 C -0.0607(4) 0.30262(16) 0.8781(2) 0.0396(9) Uani 1 1 d . . . . .
H42A H 0.024754 0.332537 0.902429 0.048 Uiso 1 1 calc R U . . .
H42B H -0.172853 0.316244 0.885382 0.048 Uiso 1 1 calc R U . . .
C43 C 0.1517(4) 0.22514(15) 0.9132(3) 0.0420(9) Uani 1 1 d . . . . .
H43A H 0.178570 0.187480 0.943683 0.050 Uiso 1 1 calc R U . . .
H43B H 0.241394 0.253096 0.939904 0.050 Uiso 1 1 calc R U . . .
C44 C 0.1512(5) 0.21761(15) 0.8139(3) 0.0415(9) Uani 1 1 d . . . . .
H44A H 0.265165 0.205447 0.807283 0.050 Uiso 1 1 calc R U . . .
H44B H 0.069000 0.187124 0.787949 0.050 Uiso 1 1 calc R U . . .
C45 C -0.0096(5) 0.2526(2) 1.0231(3) 0.0555(11) Uani 1 1 d . . . . .
H45A H 0.068479 0.284588 1.047254 0.067 Uiso 1 1 calc R U . . .
H45B H 0.036173 0.216397 1.053692 0.067 Uiso 1 1 calc R U . . .
C46 C -0.1880(5) 0.2651(2) 1.0419(3) 0.0664(13) Uani 1 1 d . . . . .
H46A H -0.233387 0.301034 1.012157 0.100 Uiso 1 1 calc R U . . .
H46B H -0.177744 0.269248 1.105636 0.100 Uiso 1 1 calc R U . . .
H46C H -0.264717 0.232898 1.019805 0.100 Uiso 1 1 calc R U . . .
O5 O 0.6649(4) 0.18275(14) 0.8355(2) 0.0496(7) Uani 1 1 d . . . . .
H5A H 0.705(6) 0.155(2) 0.806(4) 0.12(2) Uiso 1 1 d . . . . .
H5B H 0.772(6) 0.201(2) 0.871(3) 0.094(17) Uiso 1 1 d . . . . .

loop_
_atom_site_aniso_label
_atom_site_aniso_U_11
_atom_site_aniso_U_22
_atom_site_aniso_U_33
_atom_site_aniso_U_23
_atom_site_aniso_U_13
_atom_site_aniso_U_12
Zn1 0.02153(17) 0.0299(2) 0.02026(19) 0.0023(2) 0.00724(13) 0.00162(18)
O1 0.0327(11) 0.0332(13) 0.0209(13) 0.0042(11) 0.0080(10) 0.0056(10)
O2 0.0220(10) 0.0441(15) 0.0211(12) 0.0010(11) 0.0048(9) 0.0053(10)
O11 0.0400(13) 0.0321(15) 0.0325(15) 0.0043(11) 0.0055(11) 0.0088(11)
O22 0.0213(11) 0.0450(15) 0.0351(15) -0.0032(12) 0.0028(10) 0.0019(12)
N1 0.0203(12) 0.0285(16) 0.0186(15) -0.0006(12) 0.0045(10) -0.0025(12)
N2 0.0196(11) 0.0230(15) 0.0210(14) 0.0027(12) 0.0067(10) -0.0021(11)
N3 0.0249(14) 0.0312(18) 0.0255(16) 0.0007(13) 0.0114(12) 0.0034(13)
N4 0.0392(16) 0.0264(16) 0.043(2) 0.0053(14) 0.0145(14) 0.0004(14)
N44 0.0498(17) 0.0360(18) 0.0349(18) 0.0012(15) 0.0123(14) -0.0032(15)
C10 0.0177(14) 0.0334(19) 0.0206(17) -0.0021(16) 0.0026(12) -0.0091(15)
C11 0.0277(16) 0.036(2) 0.0229(19) 0.0013(16) 0.0071(14) 0.0002(16)
C12 0.0353(18) 0.035(2) 0.031(2) 0.0066(17) 0.0043(15) -0.0022(16)
C13 0.0406(19) 0.045(2) 0.0206(19) 0.0064(17) 0.0033(16) -0.0166(18)
C14 0.0346(17) 0.042(2) 0.0241(18) -0.0046(18) 0.0094(14) -0.0119(18)
C15 0.0224(15) 0.037(2) 0.0187(18) -0.0025(16) 0.0042(13) -0.0102(15)
C16 0.0268(16) 0.040(2) 0.026(2) -0.0102(17) 0.0079(14) -0.0048(16)
C17 0.0243(15) 0.031(2) 0.0301(19) -0.0050(16) 0.0038(14) 0.0018(15)
C18 0.0164(14) 0.0324(19) 0.0225(18) -0.0034(16) 0.0017(13) -0.0047(15)
C19 0.0185(15) 0.036(2) 0.0271(19) 0.0022(17) 0.0020(13) -0.0014(15)
C20 0.0243(14) 0.0191(18) 0.0234(17) -0.0027(15) 0.0086(13) -0.0058(14)
C21 0.0237(14) 0.0304(18) 0.0272(18) 0.0033(17) 0.0109(13) -0.0008(16)
C22 0.0238(15) 0.0359(19) 0.0278(18) 0.0033(18) 0.0057(13) 0.0010(16)
C23 0.0326(16) 0.034(2) 0.0207(17) 0.0036(17) 0.0022(13) -0.0029(16)
C24 0.0319(16) 0.030(2) 0.0212(17) -0.0034(15) 0.0107(14) -0.0055(15)
C25 0.0278(15) 0.0216(18) 0.0223(17) -0.0026(14) 0.0104(13) -0.0018(14)
C26 0.0246(15) 0.037(2) 0.0293(19) -0.0058(16) 0.0143(14) -0.0013(15)
C27 0.0178(14) 0.035(2) 0.034(2) -0.0069(16) 0.0088(14) -0.0001(14)
C28 0.0210(14) 0.0260(19) 0.0249(18) -0.0026(15) 0.0066(13) -0.0020(14)
C29 0.0235(15) 0.026(2) 0.0269(18) -0.0046(15) 0.0042(13) 0.0043(15)
C31 0.0365(18) 0.034(2) 0.0239(19) -0.0004(17) 0.0096(15) -0.0008(17)
C32 0.045(2) 0.034(2) 0.067(3) 0.004(2) 0.027(2) 0.0109(18)
C41 0.0343(17) 0.036(2) 0.040(2) 0.0031(18) 0.0084(16) -0.0048(17)
C42 0.0384(19) 0.034(2) 0.047(2) -0.0011(19) 0.0110(17) -0.0018(17)
C43 0.050(2) 0.028(2) 0.047(3) 0.0038(18) 0.0069(19) 0.0041(17)
C44 0.051(2) 0.029(2) 0.046(2) 0.0031(19) 0.0149(19) 0.0044(17)
C45 0.068(3) 0.064(3) 0.034(2) -0.001(2) 0.011(2) 0.001(2)
C46 0.088(3) 0.077(3) 0.042(3) 0.002(2) 0.031(2) 0.007(3)
O5 0.0500(16) 0.0422(17) 0.060(2) -0.0013(15) 0.0192(15) -0.0044(15)

loop_
_atom_type_symbol
_atom_type_description
_atom_type_scat_dispersion_real
_atom_type_scat_dispersion_imag
_atom_type_scat_source
C C 0.0033 0.0016 'International Tables Vol C Tables 4.2.6.8 and 6.1.1.4'
H H 0.0000 0.0000 'International Tables Vol C Tables 4.2.6.8 and 6.1.1.4'
N N 0.0061 0.0033 'International Tables Vol C Tables 4.2.6.8 and 6.1.1.4'
O O 0.0106 0.0060 'International Tables Vol C Tables 4.2.6.8 and 6.1.1.4'
Zn Zn 0.2839 1.4301 'International Tables Vol C Tables 4.2.6.8 and 6.1.1.4'

loop_
_geom_angle_atom_site_label_1
_geom_angle_atom_site_label_2
_geom_angle_atom_site_label_3
_geom_angle
_geom_angle_site_symmetry_1
_geom_angle_site_symmetry_3
_geom_angle_publ_flag
O1 Zn1 N1 79.36(9) . . ?
O1 Zn1 N2 90.65(9) . . ?
O2 Zn1 O1 119.54(8) . . ?
O2 Zn1 N1 93.44(8) . . ?
O2 Zn1 N2 78.83(8) . . ?
N2 Zn1 N1 162.41(9) . . ?
N3 Zn1 O1 120.68(10) . . ?
N3 Zn1 O2 119.67(10) . . ?
N3 Zn1 N1 93.86(10) . . ?
N3 Zn1 N2 103.70(10) . . ?
C19 O1 Zn1 117.5(2) . . ?
C29 O2 Zn1 117.02(19) . . ?
C10 N1 Zn1 130.9(2) . . ?
C18 N1 Zn1 110.17(19) . . ?
C18 N1 C10 118.5(3) . . ?
C20 N2 Zn1 130.67(17) . . ?
C28 N2 Zn1 110.93(19) . . ?
C28 N2 C20 118.4(2) . . ?
Zn1 N3 H3 111(2) . . ?
C31 N3 Zn1 130.5(2) . . ?
C31 N3 H3 115(2) . . ?
C31 N4 C41 121.2(3) . . ?
C31 N4 C44 122.5(3) . . ?
C41 N4 C44 109.4(3) . . ?
C43 N44 C42 109.7(3) . . ?
C45 N44 C42 111.8(3) . . ?
C45 N44 C43 109.7(3) . . ?
N1 C10 C11 119.4(3) . . ?
N1 C10 C15 120.6(3) . . ?
C11 C10 C15 120.0(3) . . ?
C10 C11 H11 120.3 . . ?
C12 C11 C10 119.4(3) . . ?
C12 C11 H11 120.3 . . ?
C11 C12 H12 119.4 . . ?
C11 C12 C13 121.3(3) . . ?
C13 C12 H12 119.4 . . ?
C12 C13 H13 120.1 . . ?
C14 C13 C12 119.8(3) . . ?
C14 C13 H13 120.1 . . ?
C13 C14 H14 119.4 . . ?
C13 C14 C15 121.3(3) . . ?
C15 C14 H14 119.4 . . ?
C14 C15 C10 118.2(3) . . ?
C16 C15 C10 118.8(3) . . ?
C16 C15 C14 122.9(3) . . ?
C15 C16 H16 120.4 . . ?
C17 C16 C15 119.2(3) . . ?
C17 C16 H16 120.4 . . ?
C16 C17 H17 120.5 . . ?
C16 C17 C18 119.0(3) . . ?
C18 C17 H17 120.5 . . ?
N1 C18 C17 123.7(3) . . ?
N1 C18 C19 116.1(3) . . ?
C17 C18 C19 120.2(3) . . ?
O1 C19 C18 116.3(3) . . ?
O11 C19 O1 125.8(3) . . ?
O11 C19 C18 117.9(3) . . ?
N2 C20 C21 118.8(2) . . ?
N2 C20 C25 121.6(2) . . ?
C25 C20 C21 119.6(3) . . ?
C20 C21 H21 120.2 . . ?
C22 C21 C20 119.6(3) . . ?
C22 C21 H21 120.2 . . ?
C21 C22 H22 119.5 . . ?
C21 C22 C23 120.9(3) . . ?
C23 C22 H22 119.5 . . ?
C22 C23 H23 119.8 . . ?
C24 C23 C22 120.5(3) . . ?
C24 C23 H23 119.8 . . ?
C23 C24 H24 120.0 . . ?
C23 C24 C25 119.9(3) . . ?
C25 C24 H24 120.0 . . ?
C20 C25 C24 119.4(3) . . ?
C20 C25 C26 118.2(3) . . ?
C26 C25 C24 122.3(3) . . ?
C25 C26 H26 120.5 . . ?
C27 C26 C25 118.9(3) . . ?
C27 C26 H26 120.5 . . ?
C26 C27 H27 120.0 . . ?
C26 C27 C28 120.1(3) . . ?
C28 C27 H27 120.0 . . ?
N2 C28 C27 122.8(3) . . ?
N2 C28 C29 115.2(2) . . ?
C27 C28 C29 122.0(2) . . ?
O2 C29 C28 115.8(2) . . ?
O22 C29 O2 125.8(3) . . ?
O22 C29 C28 118.4(3) . . ?
N3 C31 N4 124.4(3) . . ?
N3 C31 C32 118.4(3) . . ?
N4 C31 C32 117.1(3) . . ?
C31 C32 H32A 109.5 . . ?
C31 C32 H32B 109.5 . . ?
C31 C32 H32C 109.5 . . ?
H32A C32 H32B 109.5 . . ?
H32A C32 H32C 109.5 . . ?
H32B C32 H32C 109.5 . . ?
N4 C41 H41A 109.5 . . ?
N4 C41 H41B 109.5 . . ?
N4 C41 C42 110.9(3) . . ?
H41A C41 H41B 108.1 . . ?
C42 C41 H41A 109.5 . . ?
C42 C41 H41B 109.5 . . ?
N44 C42 C41 108.8(3) . . ?
N44 C42 H42A 109.9 . . ?
N44 C42 H42B 109.9 . . ?
C41 C42 H42A 109.9 . . ?
C41 C42 H42B 109.9 . . ?
H42A C42 H42B 108.3 . . ?
N44 C43 H43A 109.3 . . ?
N44 C43 H43B 109.3 . . ?
N44 C43 C44 111.8(3) . . ?
H43A C43 H43B 107.9 . . ?
C44 C43 H43A 109.3 . . ?
C44 C43 H43B 109.3 . . ?
N4 C44 C43 109.6(3) . . ?
N4 C44 H44A 109.8 . . ?
N4 C44 H44B 109.8 . . ?
C43 C44 H44A 109.8 . . ?
C43 C44 H44B 109.8 . . ?
H44A C44 H44B 108.2 . . ?
N44 C45 H45A 109.2 . . ?
N44 C45 H45B 109.2 . . ?
N44 C45 C46 112.2(3) . . ?
H45A C45 H45B 107.9 . . ?
C46 C45 H45A 109.2 . . ?
C46 C45 H45B 109.2 . . ?
C45 C46 H46A 109.5 . . ?
C45 C46 H46B 109.5 . . ?
C45 C46 H46C 109.5 . . ?
H46A C46 H46B 109.5 . . ?
H46A C46 H46C 109.5 . . ?
H46B C46 H46C 109.5 . . ?
H5A O5 H5B 103(4) . . ?

loop_
_geom_bond_atom_site_label_1
_geom_bond_atom_site_label_2
_geom_bond_distance
_geom_bond_site_symmetry_2
_geom_bond_publ_flag
Zn1 O1 2.005(2) . ?
Zn1 O2 2.0008(19) . ?
Zn1 N1 2.181(2) . ?
Zn1 N2 2.159(2) . ?
Zn1 N3 1.998(3) . ?
O1 C19 1.280(4) . ?
O2 C29 1.272(3) . ?
O11 C19 1.231(4) . ?
O22 C29 1.242(3) . ?
N1 C10 1.376(4) . ?
N1 C18 1.319(4) . ?
N2 C20 1.378(4) . ?
N2 C28 1.325(3) . ?
N3 H3 0.77(3) . ?
N3 C31 1.286(4) . ?
N4 C31 1.363(4) . ?
N4 C41 1.453(4) . ?
N4 C44 1.473(4) . ?
N44 C42 1.471(4) . ?
N44 C43 1.470(4) . ?
N44 C45 1.467(4) . ?
C10 C11 1.407(4) . ?
C10 C15 1.420(4) . ?
C11 H11 0.9300 . ?
C11 C12 1.367(4) . ?
C12 H12 0.9300 . ?
C12 C13 1.413(4) . ?
C13 H13 0.9300 . ?
C13 C14 1.353(5) . ?
C14 H14 0.9300 . ?
C14 C15 1.416(4) . ?
C15 C16 1.403(4) . ?
C16 H16 0.9300 . ?
C16 C17 1.365(4) . ?
C17 H17 0.9300 . ?
C17 C18 1.403(4) . ?
C18 C19 1.523(4) . ?
C20 C21 1.416(4) . ?
C20 C25 1.409(4) . ?
C21 H21 0.9300 . ?
C21 C22 1.369(4) . ?
C22 H22 0.9300 . ?
C22 C23 1.407(4) . ?
C23 H23 0.9300 . ?
C23 C24 1.369(4) . ?
C24 H24 0.9300 . ?
C24 C25 1.416(4) . ?
C25 C26 1.416(4) . ?
C26 H26 0.9300 . ?
C26 C27 1.358(4) . ?
C27 H27 0.9300 . ?
C27 C28 1.402(4) . ?
C28 C29 1.515(4) . ?
C31 C32 1.499(4) . ?
C32 H32A 0.9600 . ?
C32 H32B 0.9600 . ?
C32 H32C 0.9600 . ?
C41 H41A 0.9700 . ?
C41 H41B 0.9700 . ?
C41 C42 1.516(5) . ?
C42 H42A 0.9700 . ?
C42 H42B 0.9700 . ?
C43 H43A 0.9700 . ?
C43 H43B 0.9700 . ?
C43 C44 1.520(5) . ?
C44 H44A 0.9700 . ?
C44 H44B 0.9700 . ?
C45 H45A 0.9700 . ?
C45 H45B 0.9700 . ?
C45 C46 1.529(5) . ?
C46 H46A 0.9600 . ?
C46 H46B 0.9600 . ?
C46 H46C 0.9600 . ?
O5 H5A 0.88(5) . ?
O5 H5B 0.99(5) . ?

loop_
_geom_hbond_atom_site_label_D
_geom_hbond_atom_site_label_H
_geom_hbond_atom_site_label_A
_geom_hbond_distance_DH
_geom_hbond_distance_HA
_geom_hbond_distance_DA
_geom_hbond_angle_DHA
_geom_hbond_site_symmetry_A
_geom_hbond_publ_flag
N3 H3 O22 0.77(3) 2.26(3) 3.012(3) 166(3) 1_455 yes
O5 H5A O11 0.88(5) 1.92(5) 2.783(4) 170(5) 2_646 yes
O5 H5B N44 0.99(5) 1.99(5) 2.970(4) 171(4) 1_655 yes

loop_
_geom_torsion_atom_site_label_1
_geom_torsion_atom_site_label_2
_geom_torsion_atom_site_label_3
_geom_torsion_atom_site_label_4
_geom_torsion
_geom_torsion_site_symmetry_1
_geom_torsion_site_symmetry_2
_geom_torsion_site_symmetry_3
_geom_torsion_site_symmetry_4
_geom_torsion_publ_flag
Zn1 O1 C19 O11 176.4(2) . . . . ?
Zn1 O1 C19 C18 -3.1(3) . . . . ?
Zn1 O2 C29 O22 164.1(2) . . . . ?
Zn1 O2 C29 C28 -17.0(3) . . . . ?
Zn1 N1 C10 C11 11.1(4) . . . . ?
Zn1 N1 C10 C15 -169.78(19) . . . . ?
Zn1 N1 C18 C17 171.3(2) . . . . ?
Zn1 N1 C18 C19 -7.9(3) . . . . ?
Zn1 N2 C20 C21 0.3(4) . . . . ?
Zn1 N2 C20 C25 178.7(2) . . . . ?
Zn1 N2 C28 C27 -179.7(2) . . . . ?
Zn1 N2 C28 C29 -0.3(3) . . . . ?
Zn1 N3 C31 N4 164.3(2) . . . . ?
Zn1 N3 C31 C32 -18.8(5) . . . . ?
N1 C10 C11 C12 180.0(3) . . . . ?
N1 C10 C15 C14 179.6(3) . . . . ?
N1 C10 C15 C16 -0.6(4) . . . . ?
N1 C18 C19 O1 7.8(4) . . . . ?
N1 C18 C19 O11 -171.7(3) . . . . ?
N2 C20 C21 C22 178.8(3) . . . . ?
N2 C20 C25 C24 -178.3(3) . . . . ?
N2 C20 C25 C26 0.2(4) . . . . ?
N2 C28 C29 O2 11.1(4) . . . . ?
N2 C28 C29 O22 -169.9(3) . . . . ?
N4 C41 C42 N44 -61.2(3) . . . . ?
N44 C43 C44 N4 56.6(4) . . . . ?
C10 N1 C18 C17 -2.0(4) . . . . ?
C10 N1 C18 C19 178.7(2) . . . . ?
C10 C11 C12 C13 -0.1(5) . . . . ?
C10 C15 C16 C17 -0.8(4) . . . . ?
C11 C10 C15 C14 -1.3(4) . . . . ?
C11 C10 C15 C16 178.5(3) . . . . ?
C11 C12 C13 C14 -0.2(5) . . . . ?
C12 C13 C14 C15 -0.3(5) . . . . ?
C13 C14 C15 C10 1.0(4) . . . . ?
C13 C14 C15 C16 -178.8(3) . . . . ?
C14 C15 C16 C17 179.0(3) . . . . ?
C15 C10 C11 C12 0.8(4) . . . . ?
C15 C16 C17 C18 0.8(4) . . . . ?
C16 C17 C18 N1 0.6(4) . . . . ?
C16 C17 C18 C19 179.8(3) . . . . ?
C17 C18 C19 O1 -171.4(3) . . . . ?
C17 C18 C19 O11 9.0(4) . . . . ?
C18 N1 C10 C11 -177.1(3) . . . . ?
C18 N1 C10 C15 2.0(4) . . . . ?
C20 N2 C28 C27 -2.0(4) . . . . ?
C20 N2 C28 C29 177.5(3) . . . . ?
C20 C21 C22 C23 -0.5(5) . . . . ?
C20 C25 C26 C27 -1.5(4) . . . . ?
C21 C20 C25 C24 0.2(4) . . . . ?
C21 C20 C25 C26 178.6(3) . . . . ?
C21 C22 C23 C24 0.2(5) . . . . ?
C22 C23 C24 C25 0.2(5) . . . . ?
C23 C24 C25 C20 -0.4(4) . . . . ?
C23 C24 C25 C26 -178.9(3) . . . . ?
C24 C25 C26 C27 176.9(3) . . . . ?
C25 C20 C21 C22 0.3(5) . . . . ?
C25 C26 C27 C28 1.1(5) . . . . ?
C26 C27 C28 N2 0.7(5) . . . . ?
C26 C27 C28 C29 -178.7(3) . . . . ?
C27 C28 C29 O2 -169.5(3) . . . . ?
C27 C28 C29 O22 9.5(4) . . . . ?
C28 N2 C20 C21 -176.9(3) . . . . ?
C28 N2 C20 C25 1.5(4) . . . . ?
C31 N4 C41 C42 -90.6(4) . . . . ?
C31 N4 C44 C43 93.5(4) . . . . ?
C41 N4 C31 N3 -5.2(5) . . . . ?
C41 N4 C31 C32 177.8(3) . . . . ?
C41 N4 C44 C43 -57.6(4) . . . . ?
C42 N44 C43 C44 -57.2(4) . . . . ?
C42 N44 C45 C46 67.1(4) . . . . ?
C43 N44 C42 C41 58.0(3) . . . . ?
C43 N44 C45 C46 -171.0(3) . . . . ?
C44 N4 C31 N3 -153.0(3) . . . . ?
C44 N4 C31 C32 30.0(5) . . . . ?
C44 N4 C41 C42 61.0(4) . . . . ?
C45 N44 C42 C41 -180.0(3) . . . . ?
C45 N44 C43 C44 179.6(3) . . . . ?
